data_4037102
loop_
_publ_author_name
'Struble, Mark D.'
'Guan, Liangyu'
'Siegler, Maxime A.'
'Lectka, Thomas'

_publ_section_title
;
 A C-F Bond Directed Diels-Alder Reaction.
;
_journal_issue 17
_journal_name_full 'The Journal of organic chemistry'
_journal_page_first 8087
_journal_page_last 8090
_journal_paper_doi 10.1021/acs.joc.6b01489
_journal_volume 81
_journal_year 2016
_chemical_formula_moiety 'C23 H24 B F O3'
_chemical_formula_sum 'C23 H24 B F O3'
_chemical_formula_weight 378.23
_space_group_crystal_system monoclinic
_space_group_IT_number 14
_space_group_name_Hall '-P 2ybc'
_space_group_name_H-M_alt 'P 1 21/c 1'
_atom_sites_solution_hydrogens geom
_atom_sites_solution_primary direct
_atom_sites_solution_secondary difmap
_audit_creation_method SHELXL-2014/7
_cell_angle_alpha 90
_cell_angle_beta 111.4232(12)
_cell_angle_gamma 90
_cell_formula_units_Z 8
_cell_length_a 27.4020(3)
_cell_length_b 7.49537(6)
_cell_length_c 20.0684(2)
_cell_measurement_reflns_used 34886
_cell_measurement_temperature 110(2)
_cell_measurement_theta_max 72.08
_cell_measurement_theta_min 3.39
_cell_volume 3837.03(7)
_computing_cell_refinement
;
CrysAlisPro, Agilent Technologies,
Version 1.171.36.32 (release 02-08-2013 CrysAlis171 .NET)
(compiled Aug  2 2013,16:46:58)
;
_computing_data_collection
;
CrysAlisPro, Agilent Technologies,
Version 1.171.36.32 (release 02-08-2013 CrysAlis171 .NET)
(compiled Aug  2 2013,16:46:58)
;
_computing_data_reduction
;
CrysAlisPro, Agilent Technologies,
Version 1.171.36.32 (release 02-08-2013 CrysAlis171 .NET)
(compiled Aug  2 2013,16:46:58)
;
_computing_molecular_graphics 'SHELXTL v6.10 (Sheldrick, 2008)'
_computing_publication_material 'SHELXTL v6.10 (Sheldrick, 2008)'
_computing_structure_refinement 'SHELXL-2014/7 (Sheldrick, 2014)'
_computing_structure_solution 'SHELXS-2014/7 (Sheldrick, 2014)'
_diffrn_ambient_temperature 110(2)
_diffrn_measured_fraction_theta_full 1.000
_diffrn_measured_fraction_theta_max 0.998
_diffrn_measurement_device_type 'SuperNova, Dual, Cu at zero, Atlas'
_diffrn_measurement_method '\w scans'
_diffrn_radiation_monochromator mirror
_diffrn_radiation_source 'SuperNova (Cu) X-ray Source'
_diffrn_radiation_type CuK\a
_diffrn_radiation_wavelength 1.54178
_diffrn_reflns_av_R_equivalents 0.0297
_diffrn_reflns_av_unetI/netI 0.0151
_diffrn_reflns_Laue_measured_fraction_full 1.000
_diffrn_reflns_Laue_measured_fraction_max 0.998
_diffrn_reflns_limit_h_max 33
_diffrn_reflns_limit_h_min -31
_diffrn_reflns_limit_k_max 9
_diffrn_reflns_limit_k_min -8
_diffrn_reflns_limit_l_max 18
_diffrn_reflns_limit_l_min -24
_diffrn_reflns_number 49815
_diffrn_reflns_point_group_measured_fraction_full 1.000
_diffrn_reflns_point_group_measured_fraction_max 0.998
_diffrn_reflns_theta_full 67.679
_diffrn_reflns_theta_max 71.899
_diffrn_reflns_theta_min 2.365
_exptl_absorpt_coefficient_mu 0.737
_exptl_absorpt_correction_T_max 0.940
_exptl_absorpt_correction_T_min 0.855
_exptl_absorpt_correction_type analytical
_exptl_absorpt_process_details
;
CrysAlisPro, Agilent Technologies,
Version 1.171.36.32 (release 02-08-2013 CrysAlis171 .NET)
(compiled Aug  2 2013,16:46:58)
Analytical numeric absorption correction using a multifaceted crystal
			model based on expressions derived by R.C. Clark & J.S. Reid.
(Clark, R. C. & Reid, J. S. (1995). Acta Cryst. A51, 887-897)
;
_exptl_crystal_colour colorless
_exptl_crystal_density_diffrn 1.309
_exptl_crystal_description 'thick plate'
_exptl_crystal_F_000 1600
_exptl_crystal_size_max 0.26
_exptl_crystal_size_mid 0.25
_exptl_crystal_size_min 0.09
_refine_diff_density_max 0.497
_refine_diff_density_min -0.239
_refine_diff_density_rms 0.048
_refine_ls_extinction_method none
_refine_ls_goodness_of_fit_ref 1.030
_refine_ls_hydrogen_treatment constr
_refine_ls_matrix_type full
_refine_ls_number_parameters 514
_refine_ls_number_reflns 7522
_refine_ls_number_restraints 0
_refine_ls_restrained_S_all 1.030
_refine_ls_R_factor_all 0.0407
_refine_ls_R_factor_gt 0.0403
_refine_ls_shift/su_max 0.001
_refine_ls_shift/su_mean 0.000
_refine_ls_structure_factor_coef Fsqd
_refine_ls_weighting_details 'w=1/[\s^2^(Fo^2^)+(0.0763P)^2^+1.1039P] where P=(Fo^2^+2Fc^2^)/3'
_refine_ls_weighting_scheme calc
_refine_ls_wR_factor_gt 0.1094
_refine_ls_wR_factor_ref 0.1099
_reflns_Friedel_coverage 0.000
_reflns_number_gt 7399
_reflns_number_total 7522
_reflns_threshold_expression 'I > 2\s(I)'
_cod_data_source_file jo6b01489_si_002.cif
_cod_data_source_block 4
_cod_original_sg_symbol_H-M 'P 21/c'
_cod_database_code 4037102
_shelx_shelxl_version_number 2014/7
_shelx_space_group_comment
;
The symmetry employed for this shelxl refinement is uniquely defined
by the following loop, which should always be used as a source of
symmetry information in preference to the above space-group names.
They are only intended as comments.
;

loop_
_space_group_symop_operation_xyz
'x, y, z'
'-x, y+1/2, -z+1/2'
'-x, -y, -z'
'x, -y-1/2, z-1/2'

loop_
_atom_site_label
_atom_site_type_symbol
_atom_site_fract_x
_atom_site_fract_y
_atom_site_fract_z
_atom_site_U_iso_or_equiv
_atom_site_adp_type
_atom_site_occupancy
_atom_site_site_symmetry_order
_atom_site_calc_flag
_atom_site_refinement_flags_posn
_atom_site_refinement_flags_adp
C1A C 0.43086(6) 0.0215(2) 0.49861(8) 0.0206(3) Uani 1 1 d . .
H1A H 0.4523 -0.0489 0.5417 0.025 Uiso 1 1 calc R U
C2A C 0.44346(6) 0.2207(2) 0.51072(8) 0.0214(3) Uani 1 1 d . .
H2A H 0.4795 0.2553 0.5142 0.026 Uiso 1 1 calc R U
C3A C 0.43242(7) 0.2441(2) 0.58009(8) 0.0284(4) Uani 1 1 d . .
H3A1 H 0.4238 0.3697 0.5865 0.034 Uiso 1 1 calc R U
H3A2 H 0.4629 0.2065 0.6224 0.034 Uiso 1 1 calc R U
C4A C 0.38425(8) 0.1195(2) 0.56856(9) 0.0296(4) Uani 1 1 d . .
H4A1 H 0.3926 0.0269 0.6063 0.036 Uiso 1 1 calc R U
H4A2 H 0.3535 0.1888 0.5686 0.036 Uiso 1 1 calc R U
C5A C 0.37393(6) 0.03466(19) 0.49409(8) 0.0207(3) Uani 1 1 d . .
H5A H 0.3541 -0.0805 0.4849 0.025 Uiso 1 1 calc R U
C6A C 0.35157(5) 0.17926(18) 0.43567(7) 0.0154(3) Uani 1 1 d . .
C7A C 0.33302(5) 0.11528(19) 0.35659(8) 0.0163(3) Uani 1 1 d . .
C8A C 0.31558(5) 0.2713(2) 0.30649(8) 0.0188(3) Uani 1 1 d . .
C9A C 0.35638(6) 0.3893(2) 0.31699(8) 0.0193(3) Uani 1 1 d . .
C10A C 0.40573(5) 0.32231(19) 0.37504(8) 0.0163(3) Uani 1 1 d . .
C11A C 0.39832(5) 0.30667(18) 0.44787(8) 0.0157(3) Uani 1 1 d . .
C12A C 0.30992(6) 0.2955(2) 0.44589(8) 0.0209(3) Uani 1 1 d . .
C13A C 0.38061(6) 0.4825(2) 0.46786(8) 0.0195(3) Uani 1 1 d . .
C14A C 0.29865(6) -0.0494(2) 0.33889(9) 0.0253(3) Uani 1 1 d . .
H14A H 0.2664 -0.0256 0.3479 0.038 Uiso 1 1 calc R U
H14B H 0.3175 -0.1490 0.3689 0.038 Uiso 1 1 calc R U
H14C H 0.2897 -0.0802 0.2884 0.038 Uiso 1 1 calc R U
C15A C 0.26324(6) 0.2824(3) 0.24626(10) 0.0342(4) Uani 1 1 d . .
H15A H 0.2670 0.3477 0.2061 0.051 Uiso 1 1 calc R U
H15B H 0.2383 0.3450 0.2627 0.051 Uiso 1 1 calc R U
H15C H 0.2503 0.1617 0.2307 0.051 Uiso 1 1 calc R U
C16A C 0.35631(8) 0.5422(2) 0.26863(10) 0.0322(4) Uani 1 1 d . .
H16A H 0.3730 0.5049 0.2353 0.048 Uiso 1 1 calc R U
H16B H 0.3757 0.6427 0.2974 0.048 Uiso 1 1 calc R U
H16C H 0.3201 0.5788 0.2416 0.048 Uiso 1 1 calc R U
C17A C 0.45630(6) 0.4118(2) 0.37793(9) 0.0260(3) Uani 1 1 d . .
H17A H 0.4576 0.4145 0.3298 0.039 Uiso 1 1 calc R U
H17B H 0.4864 0.3444 0.4100 0.039 Uiso 1 1 calc R U
H17C H 0.4575 0.5340 0.3958 0.039 Uiso 1 1 calc R U
C18A C 0.39490(5) 0.04703(19) 0.27063(8) 0.0170(3) Uani 1 1 d . .
C19A C 0.44684(6) -0.0078(2) 0.28651(9) 0.0252(3) Uani 1 1 d . .
H19A H 0.4728 0.0251 0.3311 0.030 Uiso 1 1 calc R U
C20A C 0.46132(7) -0.1090(2) 0.23877(9) 0.0290(4) Uani 1 1 d . .
H20A H 0.4967 -0.1463 0.2513 0.035 Uiso 1 1 calc R U
C21A C 0.42434(7) -0.1555(2) 0.17298(9) 0.0254(3) Uani 1 1 d . .
H21A H 0.4342 -0.2245 0.1402 0.031 Uiso 1 1 calc R U
C22A C 0.37294(7) -0.1008(2) 0.15528(9) 0.0272(3) Uani 1 1 d . .
H22A H 0.3475 -0.1311 0.1100 0.033 Uiso 1 1 calc R U
C23A C 0.35852(6) -0.0018(2) 0.20357(8) 0.0234(3) Uani 1 1 d . .
H23A H 0.3230 0.0338 0.1908 0.028 Uiso 1 1 calc R U
B1A B 0.38019(6) 0.1491(2) 0.32894(9) 0.0166(3) Uani 1 1 d . .
F1A F 0.43675(3) -0.04619(11) 0.43726(5) 0.02082(19) Uani 1 1 d . .
O1A O 0.26576(4) 0.26009(17) 0.43911(7) 0.0290(3) Uani 1 1 d . .
O2A O 0.32847(4) 0.46927(14) 0.46304(6) 0.0227(2) Uani 1 1 d . .
O3A O 0.40338(5) 0.62034(14) 0.48490(7) 0.0271(3) Uani 1 1 d . .
C1B C 0.06767(6) 0.52309(19) 0.56360(8) 0.0187(3) Uani 1 1 d . .
H1B H 0.0457 0.4490 0.5833 0.022 Uiso 1 1 calc R U
C2B C 0.12373(6) 0.53869(19) 0.61821(8) 0.0192(3) Uani 1 1 d . .
H2B H 0.1442 0.4249 0.6290 0.023 Uiso 1 1 calc R U
C3B C 0.11071(7) 0.6172(2) 0.68110(8) 0.0264(3) Uani 1 1 d . .
H3B1 H 0.1406 0.6870 0.7137 0.032 Uiso 1 1 calc R U
H3B2 H 0.1018 0.5216 0.7087 0.032 Uiso 1 1 calc R U
C4B C 0.06239(6) 0.7400(2) 0.64354(8) 0.0246(3) Uani 1 1 d . .
H4B1 H 0.0313 0.6988 0.6533 0.030 Uiso 1 1 calc R U
H4B2 H 0.0701 0.8652 0.6596 0.030 Uiso 1 1 calc R U
C5B C 0.05357(6) 0.72118(19) 0.56344(8) 0.0184(3) Uani 1 1 d . .
H5B H 0.0177 0.7543 0.5296 0.022 Uiso 1 1 calc R U
C6B C 0.09949(5) 0.81259(18) 0.54883(7) 0.0148(3) Uani 1 1 d . .
C7B C 0.09423(5) 0.83207(18) 0.46947(7) 0.0152(3) Uani 1 1 d . .
C8B C 0.14412(5) 0.90818(19) 0.46459(8) 0.0171(3) Uani 1 1 d . .
C9B C 0.18568(5) 0.79464(19) 0.49631(8) 0.0181(3) Uani 1 1 d . .
C10B C 0.16792(5) 0.63150(18) 0.52590(7) 0.0158(3) Uani 1 1 d . .
C11B C 0.14660(5) 0.68791(18) 0.58483(7) 0.0153(3) Uani 1 1 d . .
C12B C 0.11529(6) 0.98766(19) 0.58773(8) 0.0184(3) Uani 1 1 d . .
C13B C 0.18646(6) 0.8042(2) 0.63908(8) 0.0199(3) Uani 1 1 d . .
C14B C 0.04387(6) 0.9186(2) 0.42042(8) 0.0220(3) Uani 1 1 d . .
H14D H 0.0419 1.0410 0.4364 0.033 Uiso 1 1 calc R U
H14E H 0.0138 0.8501 0.4218 0.033 Uiso 1 1 calc R U
H14F H 0.0434 0.9206 0.3714 0.033 Uiso 1 1 calc R U
C15B C 0.14395(7) 1.0667(2) 0.41895(10) 0.0282(3) Uani 1 1 d . .
H15D H 0.1801 1.1033 0.4279 0.042 Uiso 1 1 calc R U
H15E H 0.1250 1.1652 0.4308 0.042 Uiso 1 1 calc R U
H15F H 0.1266 1.0351 0.3684 0.042 Uiso 1 1 calc R U
C16B C 0.23987(6) 0.8141(3) 0.49481(10) 0.0295(4) Uani 1 1 d . .
H16D H 0.2420 0.9249 0.4701 0.044 Uiso 1 1 calc R U
H16E H 0.2475 0.7125 0.4695 0.044 Uiso 1 1 calc R U
H16F H 0.2655 0.8177 0.5439 0.044 Uiso 1 1 calc R U
C17B C 0.20442(6) 0.4723(2) 0.54360(9) 0.0239(3) Uani 1 1 d . .
H17D H 0.2153 0.4469 0.5032 0.036 Uiso 1 1 calc R U
H17E H 0.1862 0.3682 0.5529 0.036 Uiso 1 1 calc R U
H17F H 0.2354 0.4986 0.5862 0.036 Uiso 1 1 calc R U
C18B C 0.10793(6) 0.56236(19) 0.37694(8) 0.0179(3) Uani 1 1 d . .
C19B C 0.05587(6) 0.5117(2) 0.33978(8) 0.0234(3) Uani 1 1 d . .
H19B H 0.0296 0.5481 0.3574 0.028 Uiso 1 1 calc R U
C20B C 0.04154(7) 0.4098(2) 0.27782(9) 0.0293(4) Uani 1 1 d . .
H20B H 0.0060 0.3749 0.2543 0.035 Uiso 1 1 calc R U
C21B C 0.07884(7) 0.3593(2) 0.25031(8) 0.0290(4) Uani 1 1 d . .
H21B H 0.0691 0.2904 0.2077 0.035 Uiso 1 1 calc R U
C22B C 0.13038(7) 0.4097(2) 0.28521(9) 0.0309(4) Uani 1 1 d . .
H22B H 0.1561 0.3761 0.2662 0.037 Uiso 1 1 calc R U
C23B C 0.14495(6) 0.5089(2) 0.34791(9) 0.0254(3) Uani 1 1 d . .
H23B H 0.1807 0.5411 0.3715 0.030 Uiso 1 1 calc R U
B1B B 0.12151(6) 0.6620(2) 0.45010(8) 0.0164(3) Uani 1 1 d . .
F1B F 0.06436(3) 0.45897(11) 0.49678(5) 0.01966(19) Uani 1 1 d . .
O1B O 0.09167(4) 1.12445(13) 0.58094(6) 0.0247(2) Uani 1 1 d . .
O2B O 0.16664(4) 0.97661(14) 0.63721(6) 0.0222(2) Uani 1 1 d . .
O3B O 0.23002(4) 0.77011(16) 0.67872(6) 0.0288(3) Uani 1 1 d . .

loop_
_atom_site_aniso_label
_atom_site_aniso_U_11
_atom_site_aniso_U_22
_atom_site_aniso_U_33
_atom_site_aniso_U_23
_atom_site_aniso_U_13
_atom_site_aniso_U_12
C1A 0.0265(7) 0.0168(7) 0.0161(7) -0.0001(5) 0.0051(6) 0.0072(6)
C2A 0.0205(7) 0.0193(7) 0.0185(7) -0.0014(6) 0.0002(6) 0.0061(6)
C3A 0.0412(9) 0.0216(8) 0.0149(7) -0.0024(6) 0.0012(7) 0.0118(7)
C4A 0.0476(10) 0.0247(8) 0.0194(8) 0.0054(6) 0.0155(7) 0.0142(7)
C5A 0.0299(8) 0.0139(7) 0.0203(7) 0.0038(6) 0.0115(6) 0.0057(6)
C6A 0.0175(6) 0.0117(6) 0.0178(7) 0.0007(5) 0.0076(5) 0.0016(5)
C7A 0.0147(6) 0.0153(7) 0.0183(7) -0.0009(5) 0.0055(5) 0.0000(5)
C8A 0.0149(6) 0.0230(7) 0.0178(7) 0.0007(6) 0.0053(6) 0.0064(5)
C9A 0.0227(7) 0.0168(7) 0.0200(7) 0.0024(6) 0.0095(6) 0.0051(6)
C10A 0.0147(6) 0.0146(6) 0.0193(7) 0.0014(5) 0.0058(5) 0.0004(5)
C11A 0.0150(6) 0.0125(6) 0.0173(7) -0.0007(5) 0.0033(5) 0.0019(5)
C12A 0.0246(7) 0.0194(7) 0.0214(7) 0.0010(6) 0.0114(6) 0.0031(6)
C13A 0.0226(7) 0.0156(7) 0.0188(7) 0.0006(5) 0.0057(6) 0.0032(6)
C14A 0.0247(7) 0.0243(8) 0.0292(8) -0.0074(6) 0.0126(6) -0.0095(6)
C15A 0.0190(7) 0.0464(11) 0.0296(8) 0.0010(8) -0.0002(7) 0.0099(7)
C16A 0.0410(10) 0.0245(8) 0.0344(9) 0.0140(7) 0.0177(8) 0.0087(7)
C17A 0.0208(7) 0.0262(8) 0.0335(9) -0.0030(7) 0.0126(7) -0.0062(6)
C18A 0.0187(7) 0.0154(6) 0.0179(7) 0.0012(5) 0.0077(6) -0.0002(5)
C19A 0.0215(7) 0.0354(9) 0.0182(7) 0.0004(7) 0.0065(6) 0.0066(6)
C20A 0.0288(8) 0.0383(10) 0.0234(8) 0.0037(7) 0.0136(7) 0.0128(7)
C21A 0.0400(9) 0.0204(7) 0.0231(7) -0.0010(6) 0.0200(7) 0.0000(6)
C22A 0.0326(8) 0.0308(9) 0.0189(7) -0.0057(6) 0.0103(7) -0.0098(7)
C23A 0.0199(7) 0.0278(8) 0.0218(7) -0.0017(6) 0.0067(6) -0.0030(6)
B1A 0.0148(7) 0.0163(7) 0.0175(7) 0.0007(6) 0.0046(6) 0.0024(6)
F1A 0.0241(4) 0.0182(4) 0.0198(4) -0.0010(3) 0.0077(3) 0.0062(3)
O1A 0.0228(5) 0.0306(6) 0.0403(7) -0.0024(5) 0.0195(5) 0.0013(5)
O2A 0.0235(5) 0.0171(5) 0.0291(6) -0.0010(4) 0.0115(4) 0.0057(4)
O3A 0.0344(6) 0.0139(5) 0.0319(6) -0.0032(4) 0.0106(5) -0.0002(4)
C1B 0.0230(7) 0.0144(7) 0.0203(7) -0.0039(5) 0.0097(6) -0.0054(5)
C2B 0.0237(7) 0.0135(7) 0.0193(7) 0.0010(5) 0.0065(6) -0.0034(5)
C3B 0.0398(9) 0.0214(8) 0.0196(7) -0.0032(6) 0.0130(7) -0.0109(7)
C4B 0.0332(8) 0.0203(7) 0.0279(8) -0.0071(6) 0.0200(7) -0.0082(6)
C5B 0.0182(6) 0.0161(7) 0.0235(7) -0.0043(6) 0.0109(6) -0.0044(5)
C6B 0.0144(6) 0.0124(6) 0.0173(7) -0.0017(5) 0.0055(5) -0.0016(5)
C7B 0.0136(6) 0.0149(6) 0.0154(6) 0.0010(5) 0.0033(5) -0.0004(5)
C8B 0.0165(6) 0.0157(7) 0.0179(6) 0.0007(5) 0.0050(5) -0.0020(5)
C9B 0.0140(6) 0.0206(7) 0.0187(7) -0.0001(5) 0.0046(5) -0.0017(5)
C10B 0.0133(6) 0.0152(6) 0.0171(7) 0.0002(5) 0.0036(5) 0.0006(5)
C11B 0.0149(6) 0.0136(6) 0.0148(6) 0.0010(5) 0.0025(5) -0.0007(5)
C12B 0.0210(7) 0.0157(7) 0.0194(7) -0.0018(5) 0.0085(6) -0.0042(5)
C13B 0.0232(7) 0.0179(7) 0.0163(6) 0.0006(6) 0.0043(6) -0.0035(6)
C14B 0.0162(7) 0.0243(7) 0.0217(7) 0.0021(6) 0.0025(6) 0.0045(6)
C15B 0.0281(8) 0.0234(8) 0.0319(8) 0.0110(7) 0.0097(7) -0.0021(6)
C16B 0.0171(7) 0.0341(9) 0.0388(9) 0.0048(7) 0.0120(7) -0.0016(6)
C17B 0.0223(7) 0.0225(8) 0.0250(8) 0.0034(6) 0.0064(6) 0.0079(6)
C18B 0.0220(7) 0.0158(7) 0.0164(7) 0.0029(5) 0.0075(6) 0.0025(5)
C19B 0.0254(8) 0.0280(8) 0.0175(7) -0.0025(6) 0.0085(6) -0.0036(6)
C20B 0.0364(9) 0.0320(9) 0.0178(7) -0.0026(7) 0.0078(7) -0.0102(7)
C21B 0.0498(10) 0.0211(8) 0.0140(7) 0.0004(6) 0.0091(7) 0.0027(7)
C22B 0.0429(10) 0.0311(9) 0.0237(8) 0.0046(7) 0.0181(7) 0.0159(8)
C23B 0.0256(8) 0.0293(8) 0.0224(8) 0.0042(6) 0.0101(6) 0.0072(6)
B1B 0.0155(7) 0.0153(7) 0.0178(7) 0.0003(6) 0.0052(6) -0.0015(6)
F1B 0.0226(4) 0.0170(4) 0.0194(4) -0.0049(3) 0.0078(3) -0.0051(3)
O1B 0.0312(6) 0.0134(5) 0.0318(6) -0.0033(4) 0.0140(5) -0.0011(4)
O2B 0.0235(5) 0.0170(5) 0.0225(5) -0.0046(4) 0.0040(4) -0.0063(4)
O3B 0.0219(5) 0.0299(6) 0.0227(5) 0.0006(5) -0.0060(5) -0.0032(5)

loop_
_atom_type_symbol
_atom_type_description
_atom_type_scat_dispersion_real
_atom_type_scat_dispersion_imag
_atom_type_scat_source
C C 0.0181 0.0091 'International Tables Vol C Tables 4.2.6.8 and 6.1.1.4'
H H 0.0000 0.0000 'International Tables Vol C Tables 4.2.6.8 and 6.1.1.4'
B B 0.0090 0.0039 'International Tables Vol C Tables 4.2.6.8 and 6.1.1.4'
O O 0.0492 0.0322 'International Tables Vol C Tables 4.2.6.8 and 6.1.1.4'
F F 0.0727 0.0534 'International Tables Vol C Tables 4.2.6.8 and 6.1.1.4'

loop_
_geom_angle_atom_site_label_1
_geom_angle_atom_site_label_2
_geom_angle_atom_site_label_3
_geom_angle
F1A C1A C2A 113.73(13)
F1A C1A C5A 114.50(12)
C2A C1A C5A 96.43(11)
F1A C1A H1A 110.5
C2A C1A H1A 110.5
C5A C1A H1A 110.5
C1A C2A C3A 98.46(13)
C1A C2A C11A 102.12(12)
C3A C2A C11A 109.09(12)
C1A C2A H2A 115.1
C3A C2A H2A 115.1
C11A C2A H2A 115.1
C2A C3A C4A 103.44(13)
C2A C3A H3A1 111.1
C4A C3A H3A1 111.1
C2A C3A H3A2 111.1
C4A C3A H3A2 111.1
H3A1 C3A H3A2 109.0
C5A C4A C3A 103.55(13)
C5A C4A H4A1 111.1
C3A C4A H4A1 111.1
C5A C4A H4A2 111.1
C3A C4A H4A2 111.1
H4A1 C4A H4A2 109.0
C1A C5A C6A 101.69(11)
C1A C5A C4A 98.39(13)
C6A C5A C4A 108.94(12)
C1A C5A H5A 115.3
C6A C5A H5A 115.3
C4A C5A H5A 115.3
C12A C6A C11A 104.27(11)
C12A C6A C5A 114.27(12)
C11A C6A C5A 103.70(11)
C12A C6A C7A 109.60(11)
C11A C6A C7A 107.19(11)
C5A C6A C7A 116.62(11)
C8A C7A C14A 117.33(12)
C8A C7A C6A 110.40(11)
C14A C7A C6A 115.73(12)
C8A C7A B1A 75.20(10)
C14A C7A B1A 124.01(13)
C6A C7A B1A 107.48(11)
C9A C8A C7A 110.78(12)
C9A C8A C15A 124.70(15)
C7A C8A C15A 123.95(14)
C9A C8A B1A 68.84(10)
C7A C8A B1A 54.80(8)
C15A C8A B1A 138.77(13)
C8A C9A C16A 125.50(14)
C8A C9A C10A 110.58(12)
C16A C9A C10A 122.75(14)
C8A C9A B1A 68.52(10)
C16A C9A B1A 136.40(13)
C10A C9A B1A 54.48(8)
C9A C10A C17A 115.39(13)
C9A C10A C11A 111.27(11)
C17A C10A C11A 115.35(12)
C9A C10A B1A 75.20(10)
C17A C10A B1A 125.44(13)
C11A C10A B1A 107.66(11)
C13A C11A C6A 104.68(11)
C13A C11A C2A 112.71(12)
C6A C11A C2A 103.97(11)
C13A C11A C10A 110.49(12)
C6A C11A C10A 106.49(11)
C2A C11A C10A 117.28(12)
O1A C12A O2A 119.83(14)
O1A C12A C6A 129.81(14)
O2A C12A C6A 110.32(12)
O3A C13A O2A 119.70(14)
O3A C13A C11A 130.45(14)
O2A C13A C11A 109.84(12)
C7A C14A H14A 109.5
C7A C14A H14B 109.5
H14A C14A H14B 109.5
C7A C14A H14C 109.5
H14A C14A H14C 109.5
H14B C14A H14C 109.5
C8A C15A H15A 109.5
C8A C15A H15B 109.5
H15A C15A H15B 109.5
C8A C15A H15C 109.5
H15A C15A H15C 109.5
H15B C15A H15C 109.5
C9A C16A H16A 109.5
C9A C16A H16B 109.5
H16A C16A H16B 109.5
C9A C16A H16C 109.5
H16A C16A H16C 109.5
H16B C16A H16C 109.5
C10A C17A H17A 109.5
C10A C17A H17B 109.5
H17A C17A H17B 109.5
C10A C17A H17C 109.5
H17A C17A H17C 109.5
H17B C17A H17C 109.5
C23A C18A C19A 116.71(14)
C23A C18A B1A 123.90(13)
C19A C18A B1A 119.31(13)
C20A C19A C18A 121.71(15)
C20A C19A H19A 119.1
C18A C19A H19A 119.1
C21A C20A C19A 120.12(15)
C21A C20A H20A 119.9
C19A C20A H20A 119.9
C22A C21A C20A 119.50(15)
C22A C21A H21A 120.2
C20A C21A H21A 120.2
C21A C22A C23A 120.16(15)
C21A C22A H22A 119.9
C23A C22A H22A 119.9
C22A C23A C18A 121.78(15)
C22A C23A H23A 119.1
C18A C23A H23A 119.1
C18A B1A C10A 130.53(13)
C18A B1A C7A 129.83(13)
C10A B1A C7A 99.57(12)
C18A B1A C8A 122.03(11)
C10A B1A C8A 85.35(10)
C7A B1A C8A 50.00(8)
C18A B1A C9A 122.54(12)
C10A B1A C9A 50.32(8)
C7A B1A C9A 84.86(10)
C8A B1A C9A 42.65(7)
C12A O2A C13A 110.73(11)
F1B C1B C2B 114.20(12)
F1B C1B C5B 113.79(12)
C2B C1B C5B 96.53(11)
F1B C1B H1B 110.5
C2B C1B H1B 110.5
C5B C1B H1B 110.5
C1B C2B C3B 98.21(12)
C1B C2B C11B 101.78(11)
C3B C2B C11B 109.15(11)
C1B C2B H2B 115.2
C3B C2B H2B 115.2
C11B C2B H2B 115.2
C2B C3B C4B 103.76(12)
C2B C3B H3B1 111.0
C4B C3B H3B1 111.0
C2B C3B H3B2 111.0
C4B C3B H3B2 111.0
H3B1 C3B H3B2 109.0
C5B C4B C3B 103.40(12)
C5B C4B H4B1 111.1
C3B C4B H4B1 111.1
C5B C4B H4B2 111.1
C3B C4B H4B2 111.1
H4B1 C4B H4B2 109.0
C1B C5B C4B 98.20(12)
C1B C5B C6B 101.94(11)
C4B C5B C6B 109.11(12)
C1B C5B H5B 115.2
C4B C5B H5B 115.2
C6B C5B H5B 115.2
C12B C6B C11B 104.58(11)
C12B C6B C5B 112.71(12)
C11B C6B C5B 103.98(11)
C12B C6B C7B 110.54(12)
C11B C6B C7B 106.59(11)
C5B C6B C7B 117.22(11)
C14B C7B C8B 115.15(12)
C14B C7B C6B 115.29(12)
C8B C7B C6B 110.70(11)
C14B C7B B1B 125.41(12)
C8B C7B B1B 76.78(10)
C6B C7B B1B 107.37(11)
C9B C8B C15B 126.13(13)
C9B C8B C7B 110.50(12)
C15B C8B C7B 122.39(12)
C9B C8B B1B 69.24(10)
C15B C8B B1B 137.29(12)
C7B C8B B1B 53.43(8)
C8B C9B C16B 125.92(14)
C8B C9B C10B 110.49(12)
C16B C9B C10B 123.18(13)
C8B C9B B1B 69.07(10)
C16B C9B B1B 140.47(13)
C10B C9B B1B 53.69(8)
C17B C10B C9B 116.68(12)
C17B C10B C11B 115.78(12)
C9B C10B C11B 110.00(11)
C17B C10B B1B 124.22(12)
C9B C10B B1B 76.70(10)
C11B C10B B1B 107.11(11)
C13B C11B C6B 104.46(11)
C13B C11B C2B 113.97(12)
C6B C11B C2B 103.80(11)
C13B C11B C10B 109.39(11)
C6B C11B C10B 106.90(11)
C2B C11B C10B 117.11(11)
O1B C12B O2B 119.71(13)
O1B C12B C6B 130.35(14)
O2B C12B C6B 109.92(12)
O3B C13B O2B 119.97(13)
O3B C13B C11B 129.89(14)
O2B C13B C11B 110.10(12)
C7B C14B H14D 109.5
C7B C14B H14E 109.5
H14D C14B H14E 109.5
C7B C14B H14F 109.5
H14D C14B H14F 109.5
H14E C14B H14F 109.5
C8B C15B H15D 109.5
C8B C15B H15E 109.5
H15D C15B H15E 109.5
C8B C15B H15F 109.5
H15D C15B H15F 109.5
H15E C15B H15F 109.5
C9B C16B H16D 109.5
C9B C16B H16E 109.5
H16D C16B H16E 109.5
C9B C16B H16F 109.5
H16D C16B H16F 109.5
H16E C16B H16F 109.5
C10B C17B H17D 109.5
C10B C17B H17E 109.5
H17D C17B H17E 109.5
C10B C17B H17F 109.5
H17D C17B H17F 109.5
H17E C17B H17F 109.5
C19B C18B C23B 116.94(14)
C19B C18B B1B 118.41(13)
C23B C18B B1B 124.50(14)
C20B C19B C18B 121.77(15)
C20B C19B H19B 119.1
C18B C19B H19B 119.1
C21B C20B C19B 120.05(16)
C21B C20B H20B 120.0
C19B C20B H20B 120.0
C22B C21B C20B 119.46(15)
C22B C21B H21B 120.3
C20B C21B H21B 120.3
C21B C22B C23B 120.57(16)
C21B C22B H22B 119.7
C23B C22B H22B 119.7
C22B C23B C18B 121.20(16)
C22B C23B H23B 119.4
C18B C23B H23B 119.4
C18B B1B C7B 129.59(12)
C18B B1B C10B 130.98(13)
C7B B1B C10B 99.37(11)
C18B B1B C8B 123.32(12)
C7B B1B C8B 49.79(8)
C10B B1B C8B 83.92(9)
C18B B1B C9B 123.85(11)
C7B B1B C9B 84.12(9)
C10B B1B C9B 49.61(8)
C8B B1B C9B 41.69(7)
C13B O2B C12B 110.78(11)

loop_
_geom_bond_atom_site_label_1
_geom_bond_atom_site_label_2
_geom_bond_distance
C1A F1A 1.3944(17)
C1A C2A 1.532(2)
C1A C5A 1.533(2)
C1A H1A 1.0000
C2A C3A 1.539(2)
C2A C11A 1.5480(19)
C2A H2A 1.0000
C3A C4A 1.563(3)
C3A H3A1 0.9900
C3A H3A2 0.9900
C4A C5A 1.552(2)
C4A H4A1 0.9900
C4A H4A2 0.9900
C5A C6A 1.5491(19)
C5A H5A 1.0000
C6A C12A 1.5082(19)
C6A C11A 1.5441(19)
C6A C7A 1.5550(19)
C7A C8A 1.502(2)
C7A C14A 1.5141(19)
C7A B1A 1.602(2)
C8A C9A 1.380(2)
C8A C15A 1.503(2)
C8A B1A 1.896(2)
C9A C16A 1.501(2)
C9A C10A 1.5123(19)
C9A B1A 1.900(2)
C10A C17A 1.5213(19)
C10A C11A 1.552(2)
C10A B1A 1.599(2)
C11A C13A 1.5082(19)
C12A O1A 1.1970(19)
C12A O2A 1.3948(18)
C13A O3A 1.1910(19)
C13A O2A 1.3997(19)
C14A H14A 0.9800
C14A H14B 0.9800
C14A H14C 0.9800
C15A H15A 0.9800
C15A H15B 0.9800
C15A H15C 0.9800
C16A H16A 0.9800
C16A H16B 0.9800
C16A H16C 0.9800
C17A H17A 0.9800
C17A H17B 0.9800
C17A H17C 0.9800
C18A C23A 1.400(2)
C18A C19A 1.401(2)
C18A B1A 1.569(2)
C19A C20A 1.389(2)
C19A H19A 0.9500
C20A C21A 1.384(2)
C20A H20A 0.9500
C21A C22A 1.383(2)
C21A H21A 0.9500
C22A C23A 1.388(2)
C22A H22A 0.9500
C23A H23A 0.9500
B1A F1A 2.6095(18)
C1B F1B 1.3959(16)
C1B C2B 1.531(2)
C1B C5B 1.534(2)
C1B H1B 1.0000
C2B C3B 1.548(2)
C2B C11B 1.5488(19)
C2B H2B 1.0000
C3B C4B 1.562(2)
C3B H3B1 0.9900
C3B H3B2 0.9900
C4B C5B 1.542(2)
C4B H4B1 0.9900
C4B H4B2 0.9900
C5B C6B 1.5517(18)
C5B H5B 1.0000
C6B C12B 1.5073(19)
C6B C11B 1.5429(18)
C6B C7B 1.5528(19)
C7B C14B 1.5171(18)
C7B C8B 1.5172(18)
C7B B1B 1.596(2)
C8B C9B 1.377(2)
C8B C15B 1.499(2)
C8B B1B 1.934(2)
C9B C16B 1.503(2)
C9B C10B 1.5153(19)
C9B B1B 1.936(2)
C10B C17B 1.5137(19)
C10B C11B 1.5568(19)
C10B B1B 1.603(2)
C11B C13B 1.5065(19)
C12B O1B 1.1934(19)
C12B O2B 1.3970(18)
C13B O3B 1.1957(19)
C13B O2B 1.3969(18)
C14B H14D 0.9800
C14B H14E 0.9800
C14B H14F 0.9800
C15B H15D 0.9800
C15B H15E 0.9800
C15B H15F 0.9800
C16B H16D 0.9800
C16B H16E 0.9800
C16B H16F 0.9800
C17B H17D 0.9800
C17B H17E 0.9800
C17B H17F 0.9800
C18B C19B 1.399(2)
C18B C23B 1.400(2)
C18B B1B 1.566(2)
C19B C20B 1.388(2)
C19B H19B 0.9500
C20B C21B 1.380(3)
C20B H20B 0.9500
C21B C22B 1.380(3)
C21B H21B 0.9500
C22B C23B 1.389(2)
C22B H22B 0.9500
C23B H23B 0.9500
B1B F1B 2.5919(18)

loop_
_geom_torsion_atom_site_label_1
_geom_torsion_atom_site_label_2
_geom_torsion_atom_site_label_3
_geom_torsion_atom_site_label_4
_geom_torsion
F1A C1A C2A C3A 179.61(12)
C5A C1A C2A C3A 59.25(13)
F1A C1A C2A C11A 67.89(15)
C5A C1A C2A C11A -52.47(13)
C1A C2A C3A C4A -36.94(14)
C11A C2A C3A C4A 69.09(15)
C2A C3A C4A C5A 1.34(15)
F1A C1A C5A C6A -66.42(15)
C2A C1A C5A C6A 53.35(13)
F1A C1A C5A C4A -177.86(12)
C2A C1A C5A C4A -58.09(13)
C3A C4A C5A C1A 34.72(14)
C3A C4A C5A C6A -70.78(15)
C1A C5A C6A C12A -147.21(12)
C4A C5A C6A C12A -44.00(17)
C1A C5A C6A C11A -34.37(14)
C4A C5A C6A C11A 68.84(15)
C1A C5A C6A C7A 83.17(14)
C4A C5A C6A C7A -173.62(13)
C12A C6A C7A C8A 51.69(15)
C11A C6A C7A C8A -60.89(14)
C5A C6A C7A C8A -176.50(12)
C12A C6A C7A C14A -84.61(15)
C11A C6A C7A C14A 162.81(12)
C5A C6A C7A C14A 47.19(17)
C12A C6A C7A B1A 131.99(12)
C11A C6A C7A B1A 19.41(14)
C5A C6A C7A B1A -96.21(14)
C14A C7A C8A C9A -163.23(13)
C6A C7A C8A C9A 61.24(15)
B1A C7A C8A C9A -42.25(13)
C14A C7A C8A C15A 8.4(2)
C6A C7A C8A C15A -127.12(15)
B1A C7A C8A C15A 129.39(16)
C14A C7A C8A B1A -120.98(15)
C6A C7A C8A B1A 103.49(12)
C7A C8A C9A C16A 168.56(15)
C15A C8A C9A C16A -3.0(3)
B1A C8A C9A C16A 132.46(17)
C7A C8A C9A C10A 0.66(17)
C15A C8A C9A C10A -170.91(14)
B1A C8A C9A C10A -35.44(11)
C7A C8A C9A B1A 36.10(11)
C15A C8A C9A B1A -135.47(16)
C8A C9A C10A C17A 164.10(13)
C16A C9A C10A C17A -4.2(2)
B1A C9A C10A C17A 122.58(15)
C8A C9A C10A C11A -62.00(16)
C16A C9A C10A C11A 129.70(15)
B1A C9A C10A C11A -103.53(13)
C8A C9A C10A B1A 41.52(13)
C16A C9A C10A B1A -126.77(16)
C12A C6A C11A C13A 2.90(14)
C5A C6A C11A C13A -117.00(12)
C7A C6A C11A C13A 119.07(12)
C12A C6A C11A C2A 121.36(12)
C5A C6A C11A C2A 1.45(14)
C7A C6A C11A C2A -122.48(12)
C12A C6A C11A C10A -114.16(12)
C5A C6A C11A C10A 125.94(11)
C7A C6A C11A C10A 2.01(14)
C1A C2A C11A C13A 144.79(13)
C3A C2A C11A C13A 41.29(17)
C1A C2A C11A C6A 32.01(14)
C3A C2A C11A C6A -71.49(15)
C1A C2A C11A C10A -85.21(15)
C3A C2A C11A C10A 171.28(13)
C9A C10A C11A C13A -55.36(15)
C17A C10A C11A C13A 78.56(15)
B1A C10A C11A C13A -135.93(12)
C9A C10A C11A C6A 57.77(15)
C17A C10A C11A C6A -168.31(12)
B1A C10A C11A C6A -22.80(14)
C9A C10A C11A C2A 173.62(12)
C17A C10A C11A C2A -52.46(17)
B1A C10A C11A C2A 93.05(14)
C11A C6A C12A O1A 176.53(16)
C5A C6A C12A O1A -71.0(2)
C7A C6A C12A O1A 62.1(2)
C11A C6A C12A O2A -0.80(15)
C5A C6A C12A O2A 111.70(14)
C7A C6A C12A O2A -115.27(13)
C6A C11A C13A O3A 176.87(16)
C2A C11A C13A O3A 64.5(2)
C10A C11A C13A O3A -68.9(2)
C6A C11A C13A O2A -4.18(15)
C2A C11A C13A O2A -116.53(14)
C10A C11A C13A O2A 110.10(13)
C23A C18A C19A C20A -1.4(2)
B1A C18A C19A C20A 175.56(15)
C18A C19A C20A C21A 1.2(3)
C19A C20A C21A C22A -0.1(3)
C20A C21A C22A C23A -0.8(2)
C21A C22A C23A C18A 0.6(3)
C19A C18A C23A C22A 0.5(2)
B1A C18A C23A C22A -176.33(15)
C23A C18A B1A C10A -130.97(17)
C19A C18A B1A C10A 52.3(2)
C23A C18A B1A C7A 45.4(2)
C19A C18A B1A C7A -131.29(16)
C23A C18A B1A C8A -16.8(2)
C19A C18A B1A C8A 166.45(13)
C23A C18A B1A C9A -67.77(19)
C19A C18A B1A C9A 115.50(15)
C9A C10A B1A C18A 102.14(17)
C17A C10A B1A C18A -8.7(2)
C11A C10A B1A C18A -149.83(14)
C9A C10A B1A C7A -75.06(11)
C17A C10A B1A C7A 174.06(13)
C11A C10A B1A C7A 32.98(13)
C9A C10A B1A C8A -26.96(9)
C17A C10A B1A C8A -137.84(14)
C11A C10A B1A C8A 81.08(11)
C17A C10A B1A C9A -110.88(16)
C11A C10A B1A C9A 108.04(12)
C8A C7A B1A C18A -101.64(16)
C14A C7A B1A C18A 11.6(2)
C6A C7A B1A C18A 151.22(14)
C8A C7A B1A C10A 75.59(11)
C14A C7A B1A C10A -171.16(13)
C6A C7A B1A C10A -31.55(14)
C14A C7A B1A C8A 113.24(16)
C6A C7A B1A C8A -107.14(12)
C8A C7A B1A C9A 27.29(9)
C14A C7A B1A C9A 140.54(14)
C6A C7A B1A C9A -79.85(11)
C9A C8A B1A C18A -104.91(15)
C7A C8A B1A C18A 117.48(16)
C15A C8A B1A C18A 14.1(3)
C9A C8A B1A C10A 31.00(10)
C7A C8A B1A C10A -106.62(12)
C15A C8A B1A C10A 150.0(2)
C9A C8A B1A C7A 137.61(13)
C15A C8A B1A C7A -103.4(2)
C7A C8A B1A C9A -137.61(13)
C15A C8A B1A C9A 119.0(2)
C8A C9A B1A C18A 103.65(15)
C16A C9A B1A C18A -15.8(2)
C10A C9A B1A C18A -118.18(15)
C8A C9A B1A C10A -138.17(13)
C16A C9A B1A C10A 102.4(2)
C8A C9A B1A C7A -31.23(10)
C16A C9A B1A C7A -150.68(18)
C10A C9A B1A C7A 106.94(12)
C16A C9A B1A C8A -119.5(2)
C10A C9A B1A C8A 138.17(13)
O1A C12A O2A C13A -179.51(14)
C6A C12A O2A C13A -1.87(16)
O3A C13A O2A C12A -177.05(14)
C11A C13A O2A C12A 3.87(16)
F1B C1B C2B C3B 178.15(11)
C5B C1B C2B C3B 58.38(12)
F1B C1B C2B C11B 66.51(14)
C5B C1B C2B C11B -53.26(12)
C1B C2B C3B C4B -35.09(13)
C11B C2B C3B C4B 70.48(14)
C2B C3B C4B C5B -0.98(15)
F1B C1B C5B C4B -179.29(11)
C2B C1B C5B C4B -59.20(12)
F1B C1B C5B C6B -67.66(14)
C2B C1B C5B C6B 52.43(13)
C3B C4B C5B C1B 36.62(13)
C3B C4B C5B C6B -69.11(14)
C1B C5B C6B C12B -144.77(12)
C4B C5B C6B C12B -41.61(16)
C1B C5B C6B C11B -32.10(14)
C4B C5B C6B C11B 71.06(14)
C1B C5B C6B C7B 85.22(14)
C4B C5B C6B C7B -171.62(12)
C12B C6B C7B C14B -78.78(15)
C11B C6B C7B C14B 168.13(12)
C5B C6B C7B C14B 52.24(17)
C12B C6B C7B C8B 54.15(15)
C11B C6B C7B C8B -58.94(14)
C5B C6B C7B C8B -174.84(11)
C12B C6B C7B B1B 136.21(12)
C11B C6B C7B B1B 23.12(14)
C5B C6B C7B B1B -92.77(14)
C14B C7B C8B C9B -164.70(13)
C6B C7B C8B C9B 62.30(16)
B1B C7B C8B C9B -41.53(13)
C14B C7B C8B C15B 4.6(2)
C6B C7B C8B C15B -128.37(15)
B1B C7B C8B C15B 127.80(15)
C14B C7B C8B B1B -123.18(14)
C6B C7B C8B B1B 103.83(12)
C15B C8B C9B C16B 3.8(3)
C7B C8B C9B C16B 172.68(14)
B1B C8B C9B C16B 137.96(17)
C15B C8B C9B C10B -169.07(14)
C7B C8B C9B C10B -0.24(17)
B1B C8B C9B C10B -34.95(11)
C15B C8B C9B B1B -134.13(17)
C7B C8B C9B B1B 34.71(11)
C8B C9B C10B C17B 163.47(13)
C16B C9B C10B C17B -9.7(2)
B1B C9B C10B C17B 121.87(15)
C8B C9B C10B C11B -62.03(15)
C16B C9B C10B C11B 124.82(15)
B1B C9B C10B C11B -103.63(12)
C8B C9B C10B B1B 41.60(13)
C16B C9B C10B B1B -131.54(15)
C12B C6B C11B C13B -2.49(14)
C5B C6B C11B C13B -120.90(12)
C7B C6B C11B C13B 114.63(12)
C12B C6B C11B C2B 117.21(12)
C5B C6B C11B C2B -1.20(14)
C7B C6B C11B C2B -125.68(11)
C12B C6B C11B C10B -118.38(12)
C5B C6B C11B C10B 123.21(11)
C7B C6B C11B C10B -1.27(14)
C1B C2B C11B C13B 147.15(12)
C3B C2B C11B C13B 44.04(16)
C1B C2B C11B C6B 34.16(13)
C3B C2B C11B C6B -68.95(14)
C1B C2B C11B C10B -83.36(14)
C3B C2B C11B C10B 173.52(12)
C17B C10B C11B C13B 83.21(15)
C9B C10B C11B C13B -51.72(14)
B1B C10B C11B C13B -133.44(12)
C17B C10B C11B C6B -164.23(12)
C9B C10B C11B C6B 60.83(13)
B1B C10B C11B C6B -20.88(14)
C17B C10B C11B C2B -48.40(17)
C9B C10B C11B C2B 176.66(11)
B1B C10B C11B C2B 94.95(14)
C11B C6B C12B O1B -177.72(15)
C5B C6B C12B O1B -65.4(2)
C7B C6B C12B O1B 67.9(2)
C11B C6B C12B O2B 3.95(15)
C5B C6B C12B O2B 116.25(13)
C7B C6B C12B O2B -110.42(13)
C6B C11B C13B O3B -177.37(16)
C2B C11B C13B O3B 70.0(2)
C10B C11B C13B O3B -63.2(2)
C6B C11B C13B O2B 0.32(15)
C2B C11B C13B O2B -112.28(13)
C10B C11B C13B O2B 114.46(13)
C23B C18B C19B C20B 1.4(2)
B1B C18B C19B C20B -174.41(15)
C18B C19B C20B C21B -1.6(3)
C19B C20B C21B C22B 0.5(3)
C20B C21B C22B C23B 0.6(3)
C21B C22B C23B C18B -0.8(3)
C19B C18B C23B C22B -0.2(2)
B1B C18B C23B C22B 175.30(14)
C19B C18B B1B C7B -50.2(2)
C23B C18B B1B C7B 134.34(16)
C19B C18B B1B C10B 133.36(16)
C23B C18B B1B C10B -42.1(2)
C19B C18B B1B C8B -112.88(15)
C23B C18B B1B C8B 71.66(19)
C19B C18B B1B C9B -163.45(13)
C23B C18B B1B C9B 21.1(2)
C14B C7B B1B C18B 8.1(2)
C8B C7B B1B C18B -103.54(16)
C6B C7B B1B C18B 148.59(14)
C14B C7B B1B C10B -174.64(13)
C8B C7B B1B C10B 73.73(11)
C6B C7B B1B C10B -34.14(13)
C14B C7B B1B C8B 111.63(15)
C6B C7B B1B C8B -107.87(12)
C14B C7B B1B C9B 137.99(14)
C8B C7B B1B C9B 26.36(8)
C6B C7B B1B C9B -81.51(11)
C17B C10B B1B C18B -10.1(2)
C9B C10B B1B C18B 103.28(16)
C11B C10B B1B C18B -149.57(14)
C17B C10B B1B C7B 172.66(13)
C9B C10B B1B C7B -73.94(11)
C11B C10B B1B C7B 33.21(13)
C17B C10B B1B C8B -139.84(14)
C9B C10B B1B C8B -26.45(9)
C11B C10B B1B C8B 80.70(11)
C17B C10B B1B C9B -113.40(16)
C11B C10B B1B C9B 107.15(12)
O3B C13B O2B C12B -179.81(14)
C11B C13B O2B C12B 2.24(16)
O1B C12B O2B C13B 177.52(14)
C6B C12B O2B C13B -3.95(16)
